data_4114390
loop_
_publ_author_name
'Venu R. Vangala'
'Balakrishna R. Bhogala'
'Archan Dey'
'Gautam R. Desiraju'
'Charlotte K. Broder'
'Philip S. Smith'
'Raju Mondal'
'Judith A. K. Howard'
'Chick C. Wilson'

_publ_contact_author_address
;
School of Chemistry
University of Hyderabad
Hyderabad 500 046
India
;
_publ_contact_author_email desiraju@uohyd.ernet.in
_publ_contact_author_fax '91 40 3010567'
_publ_contact_author_name 'Professor Gautam R. Desiraju'
_publ_contact_author_phone '91 40 3010567'
_publ_section_title
;
 Correspondence between Molecular Functionality and Crystal Structures.
 Supramolecular Chemistry of a Family of Homologated Aminophenols
;
_journal_name_full 'Journal of the American Chemical Society'
_journal_page_first 14495
_journal_page_last 14509
_journal_paper_doi 10.1021/ja037227p
_journal_volume 125
_journal_year 2003
_chemical_formula_sum 'C16 H19 N O'
_chemical_formula_weight 241.32
_chemical_melting_point 459
_chemical_name_systematic
; 
 4-[4-(4-aminophenyl)butyl]phenol  
;
_space_group_IT_number 7
_symmetry_cell_setting monoclinic
_symmetry_space_group_name_Hall 'P -2yc'
_symmetry_space_group_name_H-M 'P 1 c 1'
_atom_sites_solution_hydrogens geom
_atom_sites_solution_primary direct
_atom_sites_solution_secondary difmap
_audit_creation_method SHELXL-97
_cell_angle_alpha 90.00
_cell_angle_beta 100.912(5)
_cell_angle_gamma 90.00
_cell_formula_units_Z 2
_cell_length_a 15.7888(16)
_cell_length_b 5.2088(6)
_cell_length_c 8.3399(8)
_cell_measurement_reflns_used 872
_cell_measurement_temperature 105(2)
_cell_measurement_theta_max 27.444
_cell_measurement_theta_min 2.628
_cell_volume 673.48(12)
_computing_cell_refinement 'SMART-NT V5.0 (Bruker, 1998)'
_computing_data_collection 'SMART-NT V5.0 (Bruker, 1998)'
_computing_data_reduction 'SMART-NT V5.0 (Bruker, 1998)'
_computing_molecular_graphics 'SHELXTL-98 (Bruker, 1998)'
_computing_publication_material 'SHELXTL-98 (Bruker, 1998)'
_computing_structure_refinement 'SHELXL-97 (Sheldrick, 1997)'
_computing_structure_solution 'SHELXS-97 (Sheldrick, 1990)'
_diffrn_ambient_temperature 105(2)
_diffrn_measured_fraction_theta_full 0.997
_diffrn_measured_fraction_theta_max 0.997
_diffrn_measurement_device_type 'Bruker SMART'
_diffrn_measurement_method /w
_diffrn_radiation_monochromator graphite
_diffrn_radiation_source 'fine-focus sealed tube'
_diffrn_radiation_type MoK\a
_diffrn_radiation_wavelength 0.71073
_diffrn_reflns_av_R_equivalents 0.0546
_diffrn_reflns_av_sigmaI/netI 0.0418
_diffrn_reflns_limit_h_max 19
_diffrn_reflns_limit_h_min -20
_diffrn_reflns_limit_k_max 5
_diffrn_reflns_limit_k_min -6
_diffrn_reflns_limit_l_max 10
_diffrn_reflns_limit_l_min -10
_diffrn_reflns_number 4048
_diffrn_reflns_theta_full 27.54
_diffrn_reflns_theta_max 27.54
_diffrn_reflns_theta_min 2.63
_diffrn_standards_decay_% 0
_diffrn_standards_number 0
_exptl_absorpt_coefficient_mu 0.074
_exptl_absorpt_correction_type none
_exptl_crystal_colour Brown
_exptl_crystal_density_diffrn 1.190
_exptl_crystal_description Cone
_exptl_crystal_F_000 260
_exptl_crystal_size_max 0.40
_exptl_crystal_size_mid 0.20
_exptl_crystal_size_min 0.20
_refine_diff_density_max 0.200
_refine_diff_density_min -0.181
_refine_diff_density_rms 0.037
_refine_ls_abs_structure_details 'Flack H D (1983), Acta Cryst. A39, 876-881'
_refine_ls_abs_structure_Flack 0.1(19)
_refine_ls_extinction_coef 'not refined'
_refine_ls_extinction_method none
_refine_ls_goodness_of_fit_ref 1.030
_refine_ls_hydrogen_treatment mixed
_refine_ls_matrix_type full
_refine_ls_number_parameters 240
_refine_ls_number_reflns 2816
_refine_ls_number_restraints 2
_refine_ls_restrained_S_all 1.030
_refine_ls_R_factor_all 0.0615
_refine_ls_R_factor_gt 0.0418
_refine_ls_shift/su_max 0.000
_refine_ls_shift/su_mean 0.000
_refine_ls_structure_factor_coef Fsqd
_refine_ls_weighting_details 'calc w=1/[\s^2^(Fo^2^)+(0.0440P)^2^+0.1648P] where P=(Fo^2^+2Fc^2^)/3'
_refine_ls_weighting_scheme calc
_refine_ls_wR_factor_gt 0.0921
_refine_ls_wR_factor_ref 0.1038
_reflns_number_gt 2235
_reflns_number_total 2816
_reflns_threshold_expression >2sigma(I)
_cod_data_source_file ja037227psi20030927_031934_06.cif
_cod_data_source_block 4
_cod_database_code 4114390

loop_
_symmetry_equiv_pos_as_xyz
'x, y, z'
'x, -y, z+1/2'

loop_
_atom_site_label
_atom_site_type_symbol
_atom_site_fract_x
_atom_site_fract_y
_atom_site_fract_z
_atom_site_U_iso_or_equiv
_atom_site_adp_type
_atom_site_occupancy
_atom_site_symmetry_multiplicity
_atom_site_calc_flag
N1 N 0.25025(13) 0.2900(4) 0.3231(3) 0.0256(5) Uani 1 1 d
H1A H 0.2308(17) 0.455(5) 0.271(3) 0.020(6) Uiso 1 1 d
H1B H 0.2365(17) 0.258(5) 0.421(3) 0.034(7) Uiso 1 1 d
O1 O 1.18620(12) 0.1547(4) 0.6491(2) 0.0273(5) Uani 1 1 d
H1 H 1.201(4) -0.002(12) 0.681(7) 0.14(2) Uiso 1 1 d
C1 C 1.09940(16) 0.1972(5) 0.6492(3) 0.0214(6) Uani 1 1 d
C2 C 1.05156(17) 0.0372(5) 0.7324(3) 0.0218(6) Uani 1 1 d
H2 H 1.080(2) -0.117(6) 0.793(4) 0.040(9) Uiso 1 1 d
C3 C 0.96518(16) 0.0871(5) 0.7286(3) 0.0229(6) Uani 1 1 d
H3 H 0.930(2) -0.029(6) 0.780(4) 0.032(8) Uiso 1 1 d
C4 C 0.92365(16) 0.2979(5) 0.6437(3) 0.0217(6) Uani 1 1 d
C5 C 0.97281(18) 0.4570(6) 0.5608(4) 0.0247(6) Uani 1 1 d
H5 H 0.9481(19) 0.596(6) 0.504(4) 0.026(8) Uiso 1 1 d
C6 C 1.05985(17) 0.4087(5) 0.5631(3) 0.0224(6) Uani 1 1 d
H6 H 1.0954(17) 0.529(5) 0.497(3) 0.016(7) Uiso 1 1 d
C7 C 0.82835(17) 0.3506(6) 0.6369(3) 0.0255(6) Uani 1 1 d
H7A H 0.809(2) 0.297(5) 0.745(4) 0.031(8) Uiso 1 1 d
H7B H 0.8202(16) 0.545(5) 0.620(3) 0.018(6) Uiso 1 1 d
C8 C 0.76909(18) 0.2193(6) 0.4928(4) 0.0240(6) Uani 1 1 d
H8A H 0.776(2) 0.029(7) 0.490(4) 0.043(10) Uiso 1 1 d
H8B H 0.7895(19) 0.273(5) 0.390(4) 0.027(8) Uiso 1 1 d
C9 C 0.67391(19) 0.2942(5) 0.4786(4) 0.0245(6) Uani 1 1 d
H9A H 0.6683(17) 0.484(5) 0.459(3) 0.018(7) Uiso 1 1 d
H9B H 0.6550(19) 0.255(5) 0.581(4) 0.023(7) Uiso 1 1 d
C10 C 0.61505(17) 0.1651(6) 0.3318(4) 0.0267(7) Uani 1 1 d
H10A H 0.6275(18) -0.017(6) 0.319(4) 0.032(8) Uiso 1 1 d
H10B H 0.6288(19) 0.242(5) 0.232(4) 0.019(7) Uiso 1 1 d
C11 C 0.34182(15) 0.2711(5) 0.3313(3) 0.0201(6) Uani 1 1 d
C12 C 0.38826(17) 0.0705(5) 0.4188(3) 0.0241(6) Uani 1 1 d
H12 H 0.3624(19) -0.048(6) 0.475(4) 0.032(8) Uiso 1 1 d
C13 C 0.47526(17) 0.0414(5) 0.4168(3) 0.0230(6) Uani 1 1 d
H13 H 0.506(2) -0.106(6) 0.472(4) 0.033(8) Uiso 1 1 d
C14 C 0.51931(17) 0.2067(5) 0.3295(3) 0.0223(6) Uani 1 1 d
C15 C 0.47279(17) 0.4079(5) 0.2431(3) 0.0237(6) Uani 1 1 d
H15 H 0.4997(19) 0.531(5) 0.176(4) 0.022(7) Uiso 1 1 d
C16 C 0.38432(16) 0.4405(5) 0.2438(3) 0.0227(6) Uani 1 1 d
H16 H 0.3548(19) 0.588(5) 0.190(4) 0.021(7) Uiso 1 1 d

loop_
_atom_site_aniso_label
_atom_site_aniso_U_11
_atom_site_aniso_U_22
_atom_site_aniso_U_33
_atom_site_aniso_U_23
_atom_site_aniso_U_13
_atom_site_aniso_U_12
N1 0.0151(11) 0.0328(11) 0.0285(13) 0.0009(9) 0.0033(9) 0.0010(8)
O1 0.0177(9) 0.0319(10) 0.0323(11) 0.0036(9) 0.0047(7) -0.0012(7)
C1 0.0168(14) 0.0266(13) 0.0192(14) -0.0024(10) -0.0007(11) 0.0018(10)
C2 0.0227(13) 0.0228(11) 0.0191(14) 0.0030(10) 0.0017(10) -0.0009(10)
C3 0.0196(13) 0.0260(13) 0.0238(15) 0.0013(11) 0.0060(11) -0.0022(10)
C4 0.0176(14) 0.0274(13) 0.0193(15) -0.0056(11) 0.0016(12) -0.0003(10)
C5 0.0262(15) 0.0249(13) 0.0216(15) -0.0012(11) 0.0008(11) 0.0040(11)
C6 0.0225(13) 0.0256(13) 0.0197(13) -0.0007(11) 0.0054(10) -0.0024(10)
C7 0.0201(14) 0.0322(14) 0.0241(15) -0.0062(12) 0.0039(11) 0.0037(11)
C8 0.0201(14) 0.0267(14) 0.0249(16) -0.0018(10) 0.0039(11) 0.0020(9)
C9 0.0171(13) 0.0311(15) 0.0252(16) -0.0001(11) 0.0036(11) 0.0006(10)
C10 0.0175(14) 0.0345(15) 0.0280(16) -0.0043(12) 0.0038(12) 0.0002(11)
C11 0.0161(13) 0.0255(12) 0.0190(14) -0.0045(10) 0.0043(11) -0.0046(10)
C12 0.0234(14) 0.0242(12) 0.0240(15) 0.0015(10) 0.0031(11) -0.0013(10)
C13 0.0214(14) 0.0255(13) 0.0203(14) 0.0012(10) -0.0003(11) 0.0027(10)
C14 0.0177(14) 0.0259(13) 0.0225(16) -0.0057(10) 0.0016(12) 0.0000(9)
C15 0.0240(14) 0.0243(12) 0.0229(15) -0.0012(11) 0.0047(11) -0.0035(10)
C16 0.0173(12) 0.0248(12) 0.0252(14) -0.0023(10) 0.0014(10) 0.0025(9)

loop_
_atom_type_symbol
_atom_type_description
_atom_type_scat_dispersion_real
_atom_type_scat_dispersion_imag
_atom_type_scat_source
C C 0.0033 0.0016 'International Tables Vol C Tables 4.2.6.8 and 6.1.1.4'
H H 0.0000 0.0000 'International Tables Vol C Tables 4.2.6.8 and 6.1.1.4'
N N 0.0061 0.0033 'International Tables Vol C Tables 4.2.6.8 and 6.1.1.4'
O O 0.0106 0.0060 'International Tables Vol C Tables 4.2.6.8 and 6.1.1.4'

loop_
_geom_angle_atom_site_label_1
_geom_angle_atom_site_label_2
_geom_angle_atom_site_label_3
_geom_angle
C11 N1 H1A 107.9(16)
C11 N1 H1B 111.0(17)
H1A N1 H1B 117(2)
C1 O1 H1 111(4)
O1 C1 C2 122.2(2)
O1 C1 C6 118.1(2)
C2 C1 C6 119.7(3)
C3 C2 C1 120.1(2)
C3 C2 H2 121(2)
C1 C2 H2 119(2)
C2 C3 C4 121.6(2)
C2 C3 H3 121.0(18)
C4 C3 H3 117.3(18)
C3 C4 C5 117.5(3)
C3 C4 C7 121.8(3)
C5 C4 C7 120.7(3)
C6 C5 C4 121.5(3)
C6 C5 H5 118.3(19)
C4 C5 H5 120.1(19)
C5 C6 C1 119.5(3)
C5 C6 H6 120.3(14)
C1 C6 H6 120.2(14)
C4 C7 C8 113.6(2)
C4 C7 H7A 111.6(17)
C8 C7 H7A 108.9(17)
C4 C7 H7B 106.3(14)
C8 C7 H7B 106.7(14)
H7A C7 H7B 110(2)
C9 C8 C7 112.91(18)
C9 C8 H8A 110.9(18)
C7 C8 H8A 114.1(18)
C9 C8 H8B 109.2(17)
C7 C8 H8B 107.3(17)
H8A C8 H8B 102(2)
C8 C9 C10 112.57(19)
C8 C9 H9A 108.5(15)
C10 C9 H9A 106.1(14)
C8 C9 H9B 109.6(17)
C10 C9 H9B 111.3(17)
H9A C9 H9B 109(2)
C14 C10 C9 113.2(2)
C14 C10 H10A 110.9(17)
C9 C10 H10A 113.9(17)
C14 C10 H10B 108.0(17)
C9 C10 H10B 107.3(16)
H10A C10 H10B 103(2)
C16 C11 C12 119.2(2)
C16 C11 N1 120.7(3)
C12 C11 N1 119.9(2)
C13 C12 C11 119.9(3)
C13 C12 H12 118.2(18)
C11 C12 H12 121.9(19)
C12 C13 C14 122.1(3)
C12 C13 H13 119.5(19)
C14 C13 H13 118.2(19)
C13 C14 C15 117.8(3)
C13 C14 C10 119.8(2)
C15 C14 C10 122.4(3)
C14 C15 C16 120.9(3)
C14 C15 H15 122.1(16)
C16 C15 H15 117.0(16)
C11 C16 C15 120.1(2)
C11 C16 H16 120.7(17)
C15 C16 H16 119.1(17)

loop_
_geom_bond_atom_site_label_1
_geom_bond_atom_site_label_2
_geom_bond_distance
N1 C11 1.438(3)
N1 H1A 0.99(3)
N1 H1B 0.90(3)
O1 C1 1.388(3)
O1 H1 0.88(6)
C1 C2 1.394(4)
C1 C6 1.397(4)
C2 C3 1.383(4)
C2 H2 1.01(4)
C3 C4 1.400(4)
C3 H3 0.97(3)
C4 C5 1.404(4)
C4 C7 1.520(4)
C5 C6 1.394(4)
C5 H5 0.91(3)
C6 H6 1.06(3)
C7 C8 1.537(4)
C7 H7A 1.04(3)
C7 H7B 1.03(3)
C8 C9 1.535(2)
C8 H8A 1.00(4)
C8 H8B 1.01(3)
C9 C10 1.544(4)
C9 H9A 1.00(3)
C9 H9B 0.97(3)
C10 C14 1.524(4)
C10 H10A 0.98(3)
C10 H10B 0.98(3)
C11 C16 1.396(4)
C11 C12 1.400(4)
C12 C13 1.385(4)
C12 H12 0.92(3)
C13 C14 1.396(4)
C13 H13 0.98(3)
C14 C15 1.399(4)
C15 C16 1.408(4)
C15 H15 1.00(3)
C16 H16 0.97(3)

loop_
_geom_torsion_atom_site_label_1
_geom_torsion_atom_site_label_2
_geom_torsion_atom_site_label_3
_geom_torsion_atom_site_label_4
_geom_torsion
O1 C1 C2 C3 -179.9(2)
C6 C1 C2 C3 0.4(4)
C1 C2 C3 C4 -0.6(4)
C2 C3 C4 C5 0.5(4)
C2 C3 C4 C7 178.9(3)
C3 C4 C5 C6 -0.3(4)
C7 C4 C5 C6 -178.7(2)
C4 C5 C6 C1 0.2(4)
O1 C1 C6 C5 -179.9(3)
C2 C1 C6 C5 -0.2(4)
C3 C4 C7 C8 -89.5(3)
C5 C4 C7 C8 88.9(3)
C4 C7 C8 C9 -174.8(2)
C7 C8 C9 C10 179.0(3)
C8 C9 C10 C14 171.9(2)
C16 C11 C12 C13 -0.3(4)
N1 C11 C12 C13 175.3(3)
C11 C12 C13 C14 -0.1(4)
C12 C13 C14 C15 0.5(4)
C12 C13 C14 C10 -179.9(3)
C9 C10 C14 C13 -85.9(3)
C9 C10 C14 C15 93.6(3)
C13 C14 C15 C16 -0.4(4)
C10 C14 C15 C16 -180.0(3)
C12 C11 C16 C15 0.4(4)
N1 C11 C16 C15 -175.2(2)
C14 C15 C16 C11 0.0(4)

loop_
_cod_related_entry_id
_cod_related_entry_database
_cod_related_entry_code
1 ChemSpider 30660517
